data_7229169
loop_
_publ_author_name
'Fujiwara, Atsushi'
'Inagaki, Yusuke'
'Momma, Hiroyuki'
'Kwon, Eunsang'
'Yamaguchi, Kentaro'
'Kanno, Manabu'
'Kono, Hirohiko'
'Setaka, Wataru'

_publ_section_title
;
 A Crystalline Molecular Gyrotop with a Biphenylene Dirotor and its
 Temperature Dependent Birefringence
;
_journal_name_full CrystEngComm
_journal_paper_doi 10.1039/C7CE01081H
_journal_year 2017
_chemical_compound_source no
_chemical_formula_moiety 'C66 H116 Si2'
_chemical_formula_sum 'C66 H116 Si2'
_chemical_formula_weight 965.76
_chemical_melting_point 548.1(10)
_chemical_name_common C18BiPhcage
_chemical_name_systematic C18BiPhcage
_space_group_crystal_system monoclinic
_space_group_IT_number 9
_space_group_name_Hall 'C -2yc'
_space_group_name_H-M_alt 'C 1 c 1'
_symmetry_space_group_name_Hall 'C -2yc'
_symmetry_space_group_name_H-M 'C 1 c 1'
_atom_sites_solution_hydrogens geom
_audit_block_doi 10.5517/ccdc.csd.cc1p5z0v
_audit_creation_method SHELXL-2013
_audit_update_record
;
2017-09-13 deposited with the CCDC.
2017-09-14 downloaded from the CCDC.
;
_cell_angle_alpha 90
_cell_angle_beta 121.141(8)
_cell_angle_gamma 90
_cell_formula_units_Z 4
_cell_length_a 36.88(3)
_cell_length_b 11.065(8)
_cell_length_c 19.195(13)
_cell_measurement_reflns_used 1014
_cell_measurement_temperature 320(2)
_cell_measurement_theta_max 14.99
_cell_measurement_theta_min 2.48
_cell_volume 6704(9)
_computing_cell_refinement 'Bruker SAINT'
_computing_data_collection 'Bruker APEX2'
_computing_data_reduction 'Bruker SAINT'
_computing_molecular_graphics 'Ortep-3 for Windows (Farrugia, 1997)'
_computing_publication_material 'WinGX (Farrugia, 1999)'
_computing_structure_refinement 'SHELXL-2013 (Sheldrick, 2013)'
_computing_structure_solution 'SHELXS-97 (Sheldrick, 1997)'
_diffrn_ambient_temperature 320(2)
_diffrn_detector_area_resol_mean 8.333
_diffrn_measured_fraction_theta_full 0.998
_diffrn_measured_fraction_theta_max 0.909
_diffrn_measurement_device_type 'Bruker SMART CCD'
_diffrn_measurement_method '\f and \w scans'
_diffrn_radiation_monochromator graphite
_diffrn_radiation_source 'sealed tube'
_diffrn_radiation_type MoK\a
_diffrn_radiation_wavelength 0.71073
_diffrn_reflns_av_R_equivalents 0.0545
_diffrn_reflns_av_unetI/netI 0.1024
_diffrn_reflns_Laue_measured_fraction_full 0.998
_diffrn_reflns_Laue_measured_fraction_max 0.909
_diffrn_reflns_limit_h_max 18
_diffrn_reflns_limit_h_min -48
_diffrn_reflns_limit_k_max 14
_diffrn_reflns_limit_k_min -13
_diffrn_reflns_limit_l_max 25
_diffrn_reflns_limit_l_min -23
_diffrn_reflns_number 18001
_diffrn_reflns_point_group_measured_fraction_full 0.658
_diffrn_reflns_point_group_measured_fraction_max 0.581
_diffrn_reflns_theta_full 25.242
_diffrn_reflns_theta_max 27.980
_diffrn_reflns_theta_min 1.950
_exptl_absorpt_coefficient_mu 0.087
_exptl_absorpt_correction_T_max 0.7456
_exptl_absorpt_correction_T_min 0.5112
_exptl_absorpt_correction_type multi-scan
_exptl_absorpt_process_details 'SADABS (bruker)'
_exptl_crystal_colour colorless
_exptl_crystal_density_diffrn 0.957
_exptl_crystal_description plate
_exptl_crystal_F_000 2160
_exptl_crystal_recrystallization_method 'Re-crystallisation from solvent: tetrahydrofuram/methanol=4:1'
_exptl_crystal_size_max 0.400
_exptl_crystal_size_mid 0.400
_exptl_crystal_size_min 0.300
_refine_diff_density_max 0.305
_refine_diff_density_min -0.148
_refine_diff_density_rms 0.058
_refine_ls_abs_structure_details
;
 Flack x determined using 363 quotients [(I+)-(I-)]/[(I+)+(I-)]
 (Parsons and Flack (2004), Acta Cryst. A60, s61).
;
_refine_ls_abs_structure_Flack 0.3(2)
_refine_ls_extinction_method none
_refine_ls_goodness_of_fit_ref 0.954
_refine_ls_hydrogen_treatment constr
_refine_ls_matrix_type full
_refine_ls_number_parameters 613
_refine_ls_number_reflns 9394
_refine_ls_number_restraints 577
_refine_ls_restrained_S_all 1.025
_refine_ls_R_factor_all 0.3692
_refine_ls_R_factor_gt 0.1291
_refine_ls_shift/su_max 1.267
_refine_ls_shift/su_mean 0.269
_refine_ls_structure_factor_coef Fsqd
_refine_ls_weighting_details 'w=1/[\s^2^(Fo^2^)+(0.2000P)^2^] where P=(Fo^2^+2Fc^2^)/3'
_refine_ls_weighting_scheme calc
_refine_ls_wR_factor_gt 0.3138
_refine_ls_wR_factor_ref 0.4925
_reflns_Friedel_coverage 0.279
_reflns_Friedel_fraction_full 0.317
_reflns_Friedel_fraction_max 0.254
_reflns_number_gt 1467
_reflns_number_total 9394
_reflns_threshold_expression 'I > 2\s(I)'
_cod_data_source_file c7ce01081h2.cif
_cod_data_source_block shelx
_cod_depositor_comments
;
The following automatic conversions were performed:

'_chemical_melting_point' value '274-276 deg.C' was changed to
'548.1(10)' - it was converted from degrees Celsius(C) to Kelvins(K),
the average value was taken and precision was estimated.

Automatic conversion script
Id: cif_fix_values 4973 2017-02-22 13:04:09Z antanas 
;
_cod_original_cell_volume 6703(8)
_cod_database_code 7229169
_shelx_space_group_comment
;
The symmetry employed for this shelxl refinement is uniquely defined
by the following loop, which should always be used as a source of
symmetry information in preference to the above space-group names.
They are only intended as comments.
;
_shelx_estimated_absorpt_t_min 0.966
_shelx_estimated_absorpt_t_max 0.974
_shelxl_version_number 2013-4

loop_
_space_group_symop_operation_xyz
'x, y, z'
'x, -y, z+1/2'
'x+1/2, y+1/2, z'
'x+1/2, -y+1/2, z+1/2'

loop_
_atom_site_label
_atom_site_type_symbol
_atom_site_fract_x
_atom_site_fract_y
_atom_site_fract_z
_atom_site_U_iso_or_equiv
_atom_site_adp_type
_atom_site_occupancy
_atom_site_site_symmetry_order
_atom_site_calc_flag
_atom_site_refinement_flags_posn
_atom_site_refinement_flags_adp
Si01 Si 0.46705(17) 0.4937(5) 0.6721(3) 0.227(2) Uani 1 1 d D U
Si02 Si 0.13179(17) 0.4969(5) 0.2095(3) 0.231(3) Uani 1 1 d D .
C01 C 0.4098(4) 0.4872(10) 0.5973(9) 0.201(7) Uani 1 1 d D U
C02 C 0.3771(6) 0.523(2) 0.6007(10) 0.312(14) Uani 1 1 d D U
H02 H 0.3831 0.5437 0.6524 0.375 Uiso 1 1 calc R U
C03 C 0.3385(6) 0.533(2) 0.5450(13) 0.312(15) Uani 1 1 d D U
H03 H 0.3216 0.5861 0.5534 0.374 Uiso 1 1 calc R U
C04 C 0.3213(5) 0.4731(11) 0.4764(11) 0.176(5) Uani 1 1 d D U
C05 C 0.3498(5) 0.433(2) 0.4600(14) 0.367(15) Uani 1 1 d D U
H05 H 0.3420 0.4069 0.4081 0.441 Uiso 1 1 calc R U
C06 C 0.3919(5) 0.432(2) 0.5228(12) 0.339(15) Uani 1 1 d D U
H06 H 0.4104 0.3889 0.5129 0.407 Uiso 1 1 calc R U
C07 C 0.2761(5) 0.4765(13) 0.4101(10) 0.190(5) Uani 1 1 d D U
C08 C 0.2444(5) 0.4169(18) 0.4123(11) 0.377(16) Uani 1 1 d D U
H08 H 0.2522 0.3716 0.4588 0.452 Uiso 1 1 calc R U
C09 C 0.2025(5) 0.417(2) 0.3534(12) 0.318(13) Uani 1 1 d D U
H09 H 0.1835 0.3726 0.3614 0.382 Uiso 1 1 calc R U
C10 C 0.1882(5) 0.4791(15) 0.2845(8) 0.215(7) Uani 1 1 d D U
C11 C 0.2189(6) 0.544(2) 0.2802(14) 0.387(18) Uani 1 1 d D U
H11 H 0.2107 0.6052 0.2415 0.465 Uiso 1 1 calc R U
C12 C 0.2626(6) 0.521(2) 0.3333(12) 0.362(16) Uani 1 1 d D U
H12 H 0.2819 0.5346 0.3167 0.434 Uiso 1 1 calc R U
C13 C 0.4915(6) 0.3355(18) 0.6836(15) 0.339(11) Uani 1 1 d D U
H13A H 0.4840 0.3045 0.6305 0.407 Uiso 1 1 calc R U
H13B H 0.5221 0.3406 0.7168 0.407 Uiso 1 1 calc R U
C14 C 0.4761(9) 0.256(2) 0.7207(18) 0.369(14) Uani 1 1 d D U
H14A H 0.4454 0.2510 0.6902 0.443 Uiso 1 1 calc R U
H14B H 0.4861 0.2783 0.7767 0.443 Uiso 1 1 calc R U
C15 C 0.4979(7) 0.136(2) 0.7141(16) 0.350(11) Uani 1 1 d D U
H15A H 0.4932 0.1255 0.6598 0.421 Uiso 1 1 calc R U
H15B H 0.5281 0.1355 0.7533 0.421 Uiso 1 1 calc R U
C16 C 0.4759(9) 0.040(2) 0.7331(17) 0.373(12) Uani 1 1 d D U
H16A H 0.4695 0.0651 0.7740 0.447 Uiso 1 1 calc R U
H16B H 0.4911 -0.0361 0.7484 0.447 Uiso 1 1 calc R U
C17 C 0.4373(10) 0.038(3) 0.648(2) 0.477(18) Uani 1 1 d D U
H17A H 0.4455 0.0480 0.6083 0.572 Uiso 1 1 calc R U
H17B H 0.4182 0.1031 0.6419 0.572 Uiso 1 1 calc R U
C18 C 0.4170(9) -0.075(2) 0.638(2) 0.443(14) Uani 1 1 d D U
H18A H 0.4260 -0.1138 0.6897 0.531 Uiso 1 1 calc R U
H18B H 0.4226 -0.1294 0.6046 0.531 Uiso 1 1 calc R U
C19 C 0.3703(9) -0.040(4) 0.594(2) 0.521(19) Uani 1 1 d D U
H19A H 0.3577 -0.0594 0.6267 0.626 Uiso 1 1 calc R U
H19B H 0.3662 0.0452 0.5805 0.626 Uiso 1 1 calc R U
C20 C 0.3526(12) -0.120(4) 0.519(3) 0.60(2) Uani 1 1 d D U
H20A H 0.3425 -0.1977 0.5247 0.719 Uiso 1 1 calc R U
H20B H 0.3715 -0.1283 0.4981 0.719 Uiso 1 1 calc R U
C21 C 0.3158(16) -0.021(4) 0.471(3) 0.67(3) Uani 1 1 d D U
H21A H 0.3017 0.0021 0.4997 0.800 Uiso 1 1 calc R U
H21B H 0.3249 0.0491 0.4540 0.800 Uiso 1 1 calc R U
C22 C 0.2898(12) -0.114(4) 0.400(3) 0.63(2) Uani 1 1 d D U
H22A H 0.2795 -0.1837 0.4156 0.753 Uiso 1 1 calc R U
H22B H 0.3029 -0.1364 0.3696 0.753 Uiso 1 1 calc R U
C23 C 0.2573(11) -0.004(3) 0.363(3) 0.60(2) Uani 1 1 d D U
H23A H 0.2489 0.0278 0.4000 0.721 Uiso 1 1 calc R U
H23B H 0.2663 0.0598 0.3412 0.721 Uiso 1 1 calc R U
C24 C 0.2249(10) -0.090(3) 0.299(3) 0.510(19) Uani 1 1 d D U
H24A H 0.2270 -0.1709 0.3202 0.612 Uiso 1 1 calc R U
H24B H 0.2270 -0.0928 0.2509 0.612 Uiso 1 1 calc R U
C25 C 0.1849(10) -0.025(3) 0.284(2) 0.50(2) Uani 1 1 d D U
H25A H 0.1674 -0.0773 0.2948 0.601 Uiso 1 1 calc R U
H25B H 0.1917 0.0474 0.3167 0.601 Uiso 1 1 calc R U
C26 C 0.1627(10) 0.007(3) 0.193(2) 0.480(17) Uani 1 1 d D U
H26A H 0.1620 -0.0596 0.1588 0.576 Uiso 1 1 calc R U
H26B H 0.1730 0.0801 0.1813 0.576 Uiso 1 1 calc R U
C27 C 0.1193(9) 0.024(3) 0.193(2) 0.470(17) Uani 1 1 d D U
H27A H 0.1011 -0.0466 0.1701 0.564 Uiso 1 1 calc R U
H27B H 0.1247 0.0393 0.2468 0.564 Uiso 1 1 calc R U
C28 C 0.1012(8) 0.128(2) 0.140(2) 0.430(15) Uani 1 1 d D U
H28A H 0.0726 0.1347 0.1298 0.517 Uiso 1 1 calc R U
H28B H 0.0982 0.1049 0.0887 0.517 Uiso 1 1 calc R U
C29 C 0.1184(8) 0.262(2) 0.1552(18) 0.374(14) Uani 1 1 d D U
H29A H 0.1486 0.2572 0.1942 0.449 Uiso 1 1 calc R U
H29B H 0.1152 0.2898 0.1045 0.449 Uiso 1 1 calc R U
C30 C 0.1018(7) 0.355(2) 0.1833(15) 0.327(12) Uani 1 1 d D U
H30A H 0.1016 0.3263 0.2308 0.393 Uiso 1 1 calc R U
H30B H 0.0727 0.3716 0.1411 0.393 Uiso 1 1 calc R U
C31 C 0.4713(6) 0.575(2) 0.7630(10) 0.308(11) Uani 1 1 d D U
H31A H 0.4551 0.6489 0.7442 0.370 Uiso 1 1 calc R U
H31B H 0.4586 0.5244 0.7860 0.370 Uiso 1 1 calc R U
C32 C 0.5139(5) 0.604(2) 0.8264(10) 0.331(11) Uani 1 1 d D U
H32A H 0.5238 0.6674 0.8052 0.397 Uiso 1 1 calc R U
H32B H 0.5312 0.5334 0.8340 0.397 Uiso 1 1 calc R U
C33 C 0.5244(8) 0.644(3) 0.9093(13) 0.427(15) Uani 1 1 d D U
H33A H 0.5391 0.5780 0.9471 0.512 Uiso 1 1 calc R U
H33B H 0.5438 0.7113 0.9258 0.512 Uiso 1 1 calc R U
C34 C 0.4879(10) 0.680(3) 0.9170(18) 0.419(14) Uani 1 1 d D U
H34A H 0.4929 0.6669 0.9713 0.503 Uiso 1 1 calc R U
H34B H 0.4616 0.6413 0.8769 0.503 Uiso 1 1 calc R U
C35 C 0.4899(9) 0.813(3) 0.898(2) 0.452(14) Uani 1 1 d D U
H35A H 0.4743 0.8285 0.8403 0.542 Uiso 1 1 calc R U
H35B H 0.5189 0.8402 0.9217 0.542 Uiso 1 1 calc R U
C36 C 0.4683(10) 0.873(3) 0.9409(18) 0.485(16) Uani 1 1 d D U
H36A H 0.4867 0.8697 0.9997 0.582 Uiso 1 1 calc R U
H36B H 0.4616 0.9571 0.9246 0.582 Uiso 1 1 calc R U
C37 C 0.4282(10) 0.801(3) 0.914(2) 0.466(14) Uani 1 1 d D U
H37A H 0.4329 0.7172 0.9059 0.559 Uiso 1 1 calc R U
H37B H 0.4204 0.8051 0.9546 0.559 Uiso 1 1 calc R U
C38 C 0.3934(10) 0.853(3) 0.835(2) 0.451(14) Uani 1 1 d D U
H38A H 0.4022 0.8608 0.7956 0.541 Uiso 1 1 calc R U
H38B H 0.3845 0.9311 0.8435 0.541 Uiso 1 1 calc R U
C39 C 0.3575(11) 0.758(3) 0.807(2) 0.480(15) Uani 1 1 d D U
H39A H 0.3661 0.6805 0.7967 0.575 Uiso 1 1 calc R U
H39B H 0.3492 0.7483 0.8469 0.575 Uiso 1 1 calc R U
C40 C 0.3220(11) 0.814(4) 0.729(3) 0.53(2) Uani 1 1 d D U
H40A H 0.3307 0.8288 0.6898 0.641 Uiso 1 1 calc R U
H40B H 0.3116 0.8880 0.7391 0.641 Uiso 1 1 calc R U
C41 C 0.2878(12) 0.709(3) 0.699(3) 0.54(2) Uani 1 1 d D U
H41A H 0.2981 0.6336 0.6899 0.646 Uiso 1 1 calc R U
H41B H 0.2778 0.6958 0.7364 0.646 Uiso 1 1 calc R U
C42 C 0.2547(11) 0.769(3) 0.620(2) 0.472(15) Uani 1 1 d D U
H42A H 0.2485 0.8490 0.6317 0.567 Uiso 1 1 calc R U
H42B H 0.2654 0.7760 0.5839 0.567 Uiso 1 1 calc R U
C43 C 0.2150(12) 0.694(4) 0.581(2) 0.492(16) Uani 1 1 d D U
H43A H 0.2210 0.6130 0.5700 0.590 Uiso 1 1 calc R U
H43B H 0.2038 0.6875 0.6169 0.590 Uiso 1 1 calc R U
C44 C 0.1859(11) 0.750(3) 0.509(2) 0.469(15) Uani 1 1 d D U
H44A H 0.2003 0.7786 0.4819 0.562 Uiso 1 1 calc R U
H44B H 0.1744 0.8203 0.5217 0.562 Uiso 1 1 calc R U
C45 C 0.1499(14) 0.668(3) 0.452(2) 0.519(16) Uani 1 1 d D U
H45A H 0.1368 0.6373 0.4815 0.622 Uiso 1 1 calc R U
H45B H 0.1619 0.5994 0.4398 0.622 Uiso 1 1 calc R U
C46 C 0.1144(11) 0.721(3) 0.371(2) 0.495(15) Uani 1 1 d D U
H46A H 0.1125 0.8080 0.3750 0.594 Uiso 1 1 calc R U
H46B H 0.0872 0.6855 0.3555 0.594 Uiso 1 1 calc R U
C47 C 0.1276(10) 0.688(2) 0.3065(19) 0.442(14) Uani 1 1 d D U
H47A H 0.1208 0.7549 0.2688 0.530 Uiso 1 1 calc R U
H47B H 0.1579 0.6739 0.3342 0.530 Uiso 1 1 calc R U
C48 C 0.1041(7) 0.577(3) 0.2608(16) 0.368(12) Uani 1 1 d D U
H48A H 0.0754 0.5987 0.2192 0.442 Uiso 1 1 calc R U
H48B H 0.1025 0.5210 0.2980 0.442 Uiso 1 1 calc R U
C49 C 0.4905(8) 0.562(3) 0.6330(16) 0.368(12) Uani 1 1 d D U
C50 C 0.4882(10) 0.683(3) 0.5975(16) 0.437(15) Uani 1 1 d D U
H50A H 0.5141 0.7295 0.6257 0.525 Uiso 1 1 calc R U
H50B H 0.4637 0.7303 0.5864 0.525 Uiso 1 1 calc R U
C51 C 0.4825(10) 0.608(3) 0.5226(18) 0.446(13) Uani 1 1 d D U
H51A H 0.5079 0.5636 0.5350 0.535 Uiso 1 1 calc R U
H51B H 0.4583 0.5541 0.5001 0.535 Uiso 1 1 calc R U
C52 C 0.4748(9) 0.721(3) 0.4675(18) 0.476(14) Uani 1 1 d D U
H52A H 0.4917 0.7895 0.4992 0.571 Uiso 1 1 calc R U
H52B H 0.4809 0.7034 0.4251 0.571 Uiso 1 1 calc R U
C53 C 0.4286(9) 0.743(3) 0.4329(19) 0.453(15) Uani 1 1 d D U
H53A H 0.4219 0.8287 0.4272 0.544 Uiso 1 1 calc R U
H53B H 0.4185 0.7052 0.4652 0.544 Uiso 1 1 calc R U
C54 C 0.4111(9) 0.681(3) 0.3506(19) 0.427(13) Uani 1 1 d D U
H54A H 0.4104 0.5940 0.3536 0.512 Uiso 1 1 calc R U
H54B H 0.4253 0.7061 0.3221 0.512 Uiso 1 1 calc R U
C55 C 0.3675(11) 0.740(4) 0.317(2) 0.502(18) Uani 1 1 d D U
H55A H 0.3572 0.7294 0.3537 0.602 Uiso 1 1 calc R U
H55B H 0.3686 0.8261 0.3075 0.602 Uiso 1 1 calc R U
C56 C 0.3407(11) 0.675(3) 0.239(2) 0.476(17) Uani 1 1 d D U
H56A H 0.3190 0.6266 0.2402 0.571 Uiso 1 1 calc R U
H56B H 0.3572 0.6249 0.2244 0.571 Uiso 1 1 calc R U
C57 C 0.3216(10) 0.792(3) 0.182(2) 0.471(17) Uani 1 1 d D U
H57A H 0.3289 0.8654 0.2141 0.566 Uiso 1 1 calc R U
H57B H 0.3311 0.7974 0.1438 0.566 Uiso 1 1 calc R U
C58 C 0.2745(9) 0.765(3) 0.1400(17) 0.430(15) Uani 1 1 d D U
H58A H 0.2640 0.7843 0.1758 0.516 Uiso 1 1 calc R U
H58B H 0.2693 0.6799 0.1261 0.516 Uiso 1 1 calc R U
C59 C 0.2514(9) 0.844(3) 0.0614(18) 0.441(16) Uani 1 1 d D U
H59A H 0.2496 0.9275 0.0740 0.529 Uiso 1 1 calc R U
H59B H 0.2652 0.8387 0.0302 0.529 Uiso 1 1 calc R U
C60 C 0.2070(10) 0.783(3) 0.016(2) 0.54(2) Uani 1 1 d D U
H60A H 0.2032 0.7387 -0.0311 0.643 Uiso 1 1 calc R U
H60B H 0.2043 0.7265 0.0516 0.643 Uiso 1 1 calc R U
C61 C 0.1749(10) 0.878(3) -0.010(2) 0.480(16) Uani 1 1 d D U
H61A H 0.1790 0.9356 -0.0435 0.576 Uiso 1 1 calc R U
H61B H 0.1789 0.9203 0.0375 0.576 Uiso 1 1 calc R U
C62 C 0.1287(9) 0.830(2) -0.0592(14) 0.453(14) Uani 1 1 d D U
H62A H 0.1126 0.9031 -0.0665 0.544 Uiso 1 1 calc R U
H62B H 0.1253 0.8150 -0.1121 0.544 Uiso 1 1 calc R U
C63 C 0.1000(10) 0.734(4) -0.0563(17) 0.501(17) Uani 1 1 d D U
H63A H 0.0718 0.7406 -0.1041 0.601 Uiso 1 1 calc R U
H63B H 0.1109 0.6541 -0.0565 0.601 Uiso 1 1 calc R U
C64 C 0.0977(10) 0.749(2) 0.0187(19) 0.473(15) Uani 1 1 d D U
H64A H 0.0770 0.8090 0.0119 0.567 Uiso 1 1 calc R U
H64B H 0.1250 0.7680 0.0661 0.567 Uiso 1 1 calc R U
C65 C 0.0824(6) 0.612(2) 0.0223(16) 0.398(13) Uani 1 1 d D U
H65A H 0.0566 0.6106 0.0239 0.478 Uiso 1 1 calc R U
H65B H 0.0790 0.5621 -0.0224 0.478 Uiso 1 1 calc R U
C66 C 0.1227(7) 0.574(2) 0.1066(13) 0.320(10) Uani 1 1 d D U
H66A H 0.1390 0.6479 0.1257 0.384 Uiso 1 1 calc R U
H66B H 0.1384 0.5219 0.0908 0.384 Uiso 1 1 calc R U

loop_
_atom_site_aniso_label
_atom_site_aniso_U_11
_atom_site_aniso_U_22
_atom_site_aniso_U_33
_atom_site_aniso_U_23
_atom_site_aniso_U_13
_atom_site_aniso_U_12
Si01 0.150(4) 0.277(5) 0.191(4) 0.000(4) 0.043(3) -0.007(4)
Si02 0.165(4) 0.246(5) 0.217(5) 0.002(4) 0.054(4) -0.002(4)
C01 0.134(10) 0.209(13) 0.248(16) -0.048(11) 0.090(10) -0.015(9)
C02 0.160(11) 0.60(4) 0.147(12) -0.001(15) 0.060(8) 0.089(18)
C03 0.161(12) 0.42(3) 0.239(19) -0.12(2) 0.023(10) 0.092(17)
C04 0.136(7) 0.178(11) 0.201(10) -0.041(11) 0.078(7) -0.023(10)
C05 0.131(10) 0.55(4) 0.35(2) -0.24(2) 0.078(11) -0.016(18)
C06 0.165(11) 0.39(3) 0.34(2) -0.17(2) 0.042(13) 0.085(18)
C07 0.133(7) 0.227(14) 0.190(10) 0.040(12) 0.070(7) 0.010(10)
C08 0.157(11) 0.44(3) 0.36(2) 0.21(2) 0.016(13) -0.087(19)
C09 0.157(10) 0.42(3) 0.26(2) 0.14(2) 0.028(12) -0.021(16)
C10 0.221(14) 0.233(16) 0.139(11) -0.041(9) 0.056(11) -0.069(12)
C11 0.181(13) 0.40(3) 0.41(3) 0.26(2) 0.027(15) -0.004(17)
C12 0.177(12) 0.65(5) 0.223(15) 0.14(2) 0.080(12) 0.036(18)
C13 0.131(13) 0.396(19) 0.35(2) 0.089(18) 0.025(13) 0.087(15)
C14 0.25(2) 0.323(17) 0.41(3) 0.080(19) 0.085(18) 0.060(16)
C15 0.227(16) 0.378(19) 0.40(2) 0.055(19) 0.130(16) 0.070(14)
C16 0.38(2) 0.340(17) 0.38(2) 0.139(19) 0.183(16) 0.121(16)
C17 0.36(2) 0.39(3) 0.51(3) 0.04(3) 0.10(2) -0.01(2)
C18 0.38(2) 0.40(3) 0.61(3) 0.04(3) 0.30(2) 0.024(19)
C19 0.36(2) 0.55(4) 0.65(4) -0.03(3) 0.25(3) 0.01(2)
C20 0.44(3) 0.64(4) 0.68(4) -0.08(3) 0.25(2) 0.09(3)
C21 0.46(4) 0.67(4) 0.70(4) -0.04(4) 0.18(3) 0.05(3)
C22 0.40(3) 0.62(4) 0.76(4) -0.06(4) 0.23(2) 0.04(3)
C23 0.39(3) 0.57(4) 0.72(4) -0.06(3) 0.20(3) 0.00(3)
C24 0.40(3) 0.46(4) 0.67(4) -0.04(3) 0.27(2) -0.03(2)
C25 0.40(2) 0.32(3) 0.66(4) -0.06(3) 0.18(3) -0.01(2)
C26 0.35(2) 0.40(3) 0.65(4) -0.11(3) 0.22(2) -0.094(19)
C27 0.31(2) 0.43(3) 0.60(4) -0.08(2) 0.19(2) -0.14(2)
C28 0.278(19) 0.41(2) 0.49(3) -0.15(2) 0.12(2) -0.134(15)
C29 0.222(19) 0.38(2) 0.41(3) -0.12(2) 0.090(18) -0.069(18)
C30 0.204(19) 0.36(2) 0.32(2) -0.019(19) 0.071(15) -0.027(19)
C31 0.240(16) 0.41(2) 0.170(12) -0.141(16) 0.032(11) 0.000(17)
C32 0.216(14) 0.44(2) 0.188(12) -0.060(16) -0.002(10) 0.046(15)
C33 0.34(2) 0.58(3) 0.220(14) -0.174(19) 0.042(16) -0.06(2)
C34 0.42(3) 0.50(2) 0.268(18) -0.11(2) 0.129(19) -0.04(3)
C35 0.43(3) 0.47(3) 0.37(2) -0.18(2) 0.14(2) -0.13(2)
C36 0.68(3) 0.44(3) 0.33(2) -0.17(2) 0.26(2) -0.14(2)
C37 0.68(3) 0.43(3) 0.39(3) -0.03(3) 0.351(19) -0.07(3)
C38 0.58(3) 0.47(3) 0.44(3) -0.01(3) 0.358(19) -0.03(3)
C39 0.60(3) 0.48(4) 0.49(3) 0.04(3) 0.38(2) -0.03(3)
C40 0.57(3) 0.44(3) 0.60(4) 0.02(3) 0.31(2) 0.01(3)
C41 0.63(3) 0.37(3) 0.62(4) -0.04(3) 0.33(2) 0.01(3)
C42 0.58(3) 0.37(3) 0.57(4) -0.04(3) 0.38(2) -0.06(3)
C43 0.56(3) 0.43(3) 0.61(4) 0.03(3) 0.39(2) -0.06(3)
C44 0.53(3) 0.39(3) 0.62(4) 0.04(3) 0.40(2) -0.05(3)
C45 0.59(3) 0.43(3) 0.62(3) 0.00(3) 0.37(2) -0.05(3)
C46 0.58(3) 0.38(3) 0.61(3) -0.09(2) 0.38(2) 0.12(2)
C47 0.46(3) 0.34(3) 0.58(3) -0.08(2) 0.31(2) 0.09(2)
C48 0.25(2) 0.42(3) 0.45(3) -0.09(2) 0.20(2) 0.067(19)
C49 0.174(14) 0.50(3) 0.342(19) -0.07(2) 0.069(16) -0.04(2)
C50 0.27(2) 0.51(3) 0.40(2) -0.09(2) 0.07(2) -0.08(3)
C51 0.37(2) 0.52(3) 0.45(2) -0.04(2) 0.21(2) -0.04(2)
C52 0.391(19) 0.56(3) 0.62(2) 0.02(2) 0.37(2) -0.11(2)
C53 0.42(2) 0.45(3) 0.56(3) -0.01(2) 0.31(2) 0.01(2)
C54 0.44(2) 0.48(3) 0.53(3) 0.01(3) 0.369(19) 0.01(2)
C55 0.48(3) 0.53(4) 0.54(3) -0.06(3) 0.29(2) 0.07(3)
C56 0.49(2) 0.49(4) 0.53(4) -0.05(3) 0.32(2) 0.06(3)
C57 0.47(3) 0.42(3) 0.53(3) -0.08(3) 0.26(2) -0.01(3)
C58 0.49(2) 0.43(3) 0.36(3) -0.02(2) 0.21(2) -0.10(3)
C59 0.58(3) 0.36(3) 0.38(3) -0.024(19) 0.25(2) -0.07(2)
C60 0.57(3) 0.40(3) 0.45(3) 0.02(3) 0.13(3) -0.05(2)
C61 0.57(3) 0.33(3) 0.38(3) 0.06(2) 0.13(3) -0.09(2)
C62 0.57(3) 0.29(2) 0.226(16) -0.016(16) 0.011(19) -0.03(2)
C63 0.38(3) 0.46(3) 0.32(2) -0.03(2) -0.062(19) -0.06(2)
C64 0.34(2) 0.41(2) 0.43(3) 0.00(2) 0.03(2) -0.033(19)
C65 0.157(13) 0.35(2) 0.48(3) -0.09(2) 0.024(14) 0.003(16)
C66 0.255(19) 0.38(2) 0.32(2) -0.044(17) 0.137(15) 0.026(19)

loop_
_atom_type_symbol
_atom_type_description
_atom_type_scat_dispersion_real
_atom_type_scat_dispersion_imag
_atom_type_scat_source
C C 0.0033 0.0016 'International Tables Vol C Tables 4.2.6.8 and 6.1.1.4'
H H 0.0000 0.0000 'International Tables Vol C Tables 4.2.6.8 and 6.1.1.4'
Si Si 0.0817 0.0704 'International Tables Vol C Tables 4.2.6.8 and 6.1.1.4'

loop_
_geom_angle_atom_site_label_1
_geom_angle_atom_site_label_2
_geom_angle_atom_site_label_3
_geom_angle
C49 Si01 C01 109.5(10)
C49 Si01 C31 113.6(15)
C01 Si01 C31 104.7(8)
C49 Si01 C13 98.6(14)
C01 Si01 C13 109.5(7)
C31 Si01 C13 120.9(11)
C30 Si02 C10 113.8(9)
C30 Si02 C48 97.3(12)
C10 Si02 C48 109.3(9)
C30 Si02 C66 108.7(11)
C10 Si02 C66 111.3(9)
C48 Si02 C66 115.9(12)
C02 C01 C06 103.1(14)
C02 C01 Si01 131.9(14)
C06 C01 Si01 124.8(12)
C03 C02 C01 130.7(17)
C03 C02 H02 114.7
C01 C02 H02 114.6
C02 C03 C04 123.4(18)
C02 C03 H03 118.2
C04 C03 H03 118.4
C03 C04 C05 112.2(17)
C03 C04 C07 126.6(15)
C05 C04 C07 118.9(15)
C04 C05 C06 117.8(18)
C04 C05 H05 121.0
C06 C05 H05 121.1
C01 C06 C05 128.5(15)
C01 C06 H06 115.8
C05 C06 H06 115.7
C08 C07 C12 111.4(17)
C08 C07 C04 124.1(13)
C12 C07 C04 123.4(15)
C07 C08 C09 126.7(17)
C07 C08 H08 116.6
C09 C08 H08 116.7
C10 C09 C08 121.1(18)
C10 C09 H09 119.4
C08 C09 H09 119.5
C09 C10 C11 114.5(16)
C09 C10 Si02 122.7(15)
C11 C10 Si02 122.1(14)
C10 C11 C12 121.5(16)
C10 C11 H11 119.0
C12 C11 H11 119.5
C07 C12 C11 118.9(18)
C07 C12 H12 120.7
C11 C12 H12 120.4
C14 C13 Si01 109.5(17)
C14 C13 H13A 109.8
Si01 C13 H13A 109.3
C14 C13 H13B 110.2
Si01 C13 H13B 109.8
H13A C13 H13B 108.2
C13 C14 C15 97.3(19)
C13 C14 H14A 112.5
C15 C14 H14A 112.1
C13 C14 H14B 112.0
C15 C14 H14B 112.8
H14A C14 H14B 109.7
C16 C15 C14 102(2)
C16 C15 H15A 111.1
C14 C15 H15A 112.3
C16 C15 H15B 110.5
C14 C15 H15B 111.3
H15A C15 H15B 109.3
C15 C16 C17 94(2)
C15 C16 H16A 111.8
C17 C16 H16A 112.4
C15 C16 H16B 114.2
C17 C16 H16B 113.1
H16A C16 H16B 110.2
C16 C17 C18 108(2)
C16 C17 H17A 110.1
C18 C17 H17A 110.1
C16 C17 H17B 110.6
C18 C17 H17B 110.0
H17A C17 H17B 108.5
C17 C18 C19 102(2)
C17 C18 H18A 111.3
C19 C18 H18A 110.1
C17 C18 H18B 111.6
C19 C18 H18B 112.1
H18A C18 H18B 109.4
C20 C19 C18 100(2)
C20 C19 H19A 113.0
C18 C19 H19A 113.1
C20 C19 H19B 110.3
C18 C19 H19B 110.6
H19A C19 H19B 109.4
C19 C20 C21 88(2)
C19 C20 H20A 112.4
C21 C20 H20A 110.6
C19 C20 H20B 114.7
C21 C20 H20B 117.9
H20A C20 H20B 111.1
C22 C21 C20 91(2)
C22 C21 H21A 116.9
C20 C21 H21A 117.2
C22 C21 H21B 109.9
C20 C21 H21B 109.7
H21A C21 H21B 110.9
C21 C22 C23 83(2)
C21 C22 H22A 111.2
C23 C22 H22A 112.0
C21 C22 H22B 118.4
C23 C22 H22B 117.6
H22A C22 H22B 112.0
C24 C23 C22 89(2)
C24 C23 H23A 116.2
C22 C23 H23A 116.1
C24 C23 H23B 111.9
C22 C23 H23B 110.8
H23A C23 H23B 111.1
C23 C24 C25 98(2)
C23 C24 H24A 111.3
C25 C24 H24A 112.1
C23 C24 H24B 114.4
C25 C24 H24B 110.9
H24A C24 H24B 109.7
C26 C25 C24 103(3)
C26 C25 H25A 112.5
C24 C25 H25A 111.5
C26 C25 H25B 110.2
C24 C25 H25B 110.4
H25A C25 H25B 109.3
C25 C26 C27 88(2)
C25 C26 H26A 112.6
C27 C26 H26A 114.2
C25 C26 H26B 115.0
C27 C26 H26B 113.9
H26A C26 H26B 111.0
C28 C27 C26 101(3)
C28 C27 H27A 111.2
C26 C27 H27A 111.3
C28 C27 H27B 111.2
C26 C27 H27B 112.3
H27A C27 H27B 109.4
C27 C28 C29 129(3)
C27 C28 H28A 105.9
C29 C28 H28A 105.7
C27 C28 H28B 104.6
C29 C28 H28B 104.4
H28A C28 H28B 105.9
C30 C29 C28 122(3)
C30 C29 H29A 106.3
C28 C29 H29A 106.8
C30 C29 H29B 106.9
C28 C29 H29B 107.1
H29A C29 H29B 106.5
C29 C30 Si02 113.9(18)
C29 C30 H30A 109.1
Si02 C30 H30A 109.0
C29 C30 H30B 108.5
Si02 C30 H30B 108.5
H30A C30 H30B 107.6
C32 C31 Si01 114.8(15)
C32 C31 H31A 107.4
Si01 C31 H31A 108.2
C32 C31 H31B 109.5
Si01 C31 H31B 109.1
H31A C31 H31B 107.5
C31 C32 C33 122.2(16)
C31 C32 H32A 107.9
C33 C32 H32A 107.0
C31 C32 H32B 106.0
C33 C32 H32B 106.2
H32A C32 H32B 106.7
C34 C33 C32 116(2)
C34 C33 H33A 107.8
C32 C33 H33A 108.8
C34 C33 H33B 108.4
C32 C33 H33B 108.2
H33A C33 H33B 107.4
C33 C34 C35 95(2)
C33 C34 H34A 113.2
C35 C34 H34A 113.3
C33 C34 H34B 112.7
C35 C34 H34B 112.1
H34A C34 H34B 110.2
C34 C35 C36 101(2)
C34 C35 H35A 112.1
C36 C35 H35A 112.1
C34 C35 H35B 110.8
C36 C35 H35B 111.4
H35A C35 H35B 109.3
C37 C36 C35 105(2)
C37 C36 H36A 111.6
C35 C36 H36A 111.1
C37 C36 H36B 110.1
C35 C36 H36B 109.9
H36A C36 H36B 108.7
C38 C37 C36 109(2)
C38 C37 H37A 110.2
C36 C37 H37A 109.9
C38 C37 H37B 110.5
C36 C37 H37B 108.9
H37A C37 H37B 108.3
C37 C38 C39 103(2)
C37 C38 H38A 111.7
C39 C38 H38A 111.1
C37 C38 H38B 111.0
C39 C38 H38B 110.8
H38A C38 H38B 108.9
C40 C39 C38 103(2)
C40 C39 H39A 112.1
C38 C39 H39A 111.3
C40 C39 H39B 110.0
C38 C39 H39B 111.6
H39A C39 H39B 109.2
C39 C40 C41 100(2)
C39 C40 H40A 110.3
C41 C40 H40A 111.3
C39 C40 H40B 112.4
C41 C40 H40B 112.8
H40A C40 H40B 109.4
C42 C41 C40 97(2)
C42 C41 H41A 113.8
C40 C41 H41A 113.3
C42 C41 H41B 111.0
C40 C41 H41B 111.7
H41A C41 H41B 109.7
C43 C42 C41 110(2)
C43 C42 H42A 111.6
C41 C42 H42A 111.3
C43 C42 H42B 107.5
C41 C42 H42B 108.4
H42A C42 H42B 108.2
C44 C43 C42 108(3)
C44 C43 H43A 111.3
C42 C43 H43A 112.3
C44 C43 H43B 108.6
C42 C43 H43B 108.2
H43A C43 H43B 108.6
C43 C44 C45 113(3)
C43 C44 H44A 107.5
C45 C44 H44A 108.7
C43 C44 H44B 110.5
C45 C44 H44B 109.3
H44A C44 H44B 107.9
C44 C45 C46 118(3)
C44 C45 H45A 107.5
C46 C45 H45A 107.9
C44 C45 H45B 108.1
C46 C45 H45B 107.7
H45A C45 H45B 107.2
C45 C46 C47 105(2)
C45 C46 H46A 110.6
C47 C46 H46A 110.3
C45 C46 H46B 111.0
C47 C46 H46B 110.9
H46A C46 H46B 108.9
C48 C47 C46 109(2)
C48 C47 H47A 109.7
C46 C47 H47A 110.6
C48 C47 H47B 109.8
C46 C47 H47B 109.4
H47A C47 H47B 108.3
C47 C48 Si02 111.7(17)
C47 C48 H48A 109.3
Si02 C48 H48A 109.3
C47 C48 H48B 109.0
Si02 C48 H48B 109.4
H48A C48 H48B 108.0
C50 C49 Si01 137(3)
C50 C49 C51 50.0(12)
Si01 C49 C51 141.2(18)
C49 C50 C51 84.0(19)
C49 C50 H50A 113.3
C51 C50 H50A 113.7
C49 C50 H50B 116.2
C51 C50 H50B 115.4
H50A C50 H50B 111.7
C52 C51 C50 95(2)
C52 C51 C49 141(2)
C50 C51 C49 46.0(10)
C52 C51 H51A 112.7
C50 C51 H51A 113.5
C49 C51 H51A 91.3
C52 C51 H51B 112.8
C50 C51 H51B 111.8
C49 C51 H51B 84.6
H51A C51 H51B 110.1
C53 C52 C51 101(2)
C53 C52 H52A 111.0
C51 C52 H52A 111.9
C53 C52 H52B 111.3
C51 C52 H52B 111.5
H52A C52 H52B 109.5
C52 C53 C54 99(2)
C52 C53 H53A 112.9
C54 C53 H53A 112.7
C52 C53 H53B 110.8
C54 C53 H53B 111.2
H53A C53 H53B 109.6
C53 C54 C55 92.1(19)
C53 C54 H54A 114.0
C55 C54 H54A 113.2
C53 C54 H54B 112.7
C55 C54 H54B 113.3
H54A C54 H54B 110.5
C56 C55 C54 103(2)
C56 C55 H55A 111.4
C54 C55 H55A 111.3
C56 C55 H55B 110.7
C54 C55 H55B 111.2
H55A C55 H55B 109.1
C55 C56 C57 97(2)
C55 C56 H56A 112.1
C57 C56 H56A 111.8
C55 C56 H56B 112.4
C57 C56 H56B 113.2
H56A C56 H56B 110.0
C58 C57 C56 101(2)
C58 C57 H57A 112.6
C56 C57 H57A 111.9
C58 C57 H57B 111.2
C56 C57 H57B 110.8
H57A C57 H57B 109.4
C57 C58 C59 108(2)
C57 C58 H58A 109.5
C59 C58 H58A 110.3
C57 C58 H58B 111.1
C59 C58 H58B 109.4
H58A C58 H58B 108.4
C60 C59 C58 101(2)
C60 C59 H59A 111.0
C58 C59 H59A 111.1
C60 C59 H59B 112.2
C58 C59 H59B 111.7
H59A C59 H59B 109.5
C61 C60 C59 108(2)
C61 C60 H60A 108.9
C59 C60 H60A 109.5
C61 C60 H60B 111.9
C59 C60 H60B 109.9
H60A C60 H60B 108.4
C60 C61 C62 114(2)
C60 C61 H61A 110.5
C62 C61 H61A 110.1
C60 C61 H61B 107.5
C62 C61 H61B 107.2
H61A C61 H61B 107.6
C63 C62 C61 141(2)
C63 C62 H62A 101.9
C61 C62 H62A 102.2
C63 C62 H62B 101.8
C61 C62 H62B 100.5
H62A C62 H62B 104.8
C64 C63 C62 110(2)
C64 C63 H63A 109.2
C62 C63 H63A 110.2
C64 C63 H63B 109.7
C62 C63 H63B 109.4
H63A C63 H63B 108.2
C63 C64 C65 97(2)
C63 C64 H64A 112.5
C65 C64 H64A 113.2
C63 C64 H64B 111.7
C65 C64 H64B 111.7
H64A C64 H64B 109.9
C66 C65 C64 97.3(16)
C66 C65 H65A 111.3
C64 C65 H65A 111.4
C66 C65 H65B 113.7
C64 C65 H65B 112.7
H65A C65 H65B 109.9
C65 C66 Si02 135.0(17)
C65 C66 H66A 104.2
Si02 C66 H66A 104.0
C65 C66 H66B 102.3
Si02 C66 H66B 103.1
H66A C66 H66B 105.4

loop_
_geom_bond_atom_site_label_1
_geom_bond_atom_site_label_2
_geom_bond_distance
Si01 C49 1.60(3)
Si01 C01 1.839(13)
Si01 C31 1.894(17)
Si01 C13 1.928(17)
Si02 C30 1.83(2)
Si02 C10 1.829(18)
Si02 C48 1.958(16)
Si02 C66 2.01(2)
C01 C02 1.300(15)
C01 C06 1.368(15)
C02 C03 1.27(2)
C02 H02 0.9300
C03 C04 1.309(18)
C03 H03 0.9300
C04 C05 1.319(16)
C04 C07 1.485(15)
C05 C06 1.389(16)
C05 H05 0.9300
C06 H06 0.9300
C07 C08 1.362(15)
C07 C12 1.377(16)
C08 C09 1.365(15)
C08 H08 0.9300
C09 C10 1.335(15)
C09 H09 0.9300
C10 C11 1.380(16)
C11 C12 1.417(18)
C11 H11 0.9300
C12 H12 0.9300
C13 C14 1.420(19)
C13 H13A 0.9700
C13 H13B 0.9700
C14 C15 1.60(2)
C14 H14A 0.9700
C14 H14B 0.9700
C15 C16 1.489(19)
C15 H15A 0.9700
C15 H15B 0.9700
C16 C17 1.51(2)
C16 H16A 0.9700
C16 H16B 0.9700
C17 C18 1.42(2)
C17 H17A 0.9700
C17 H17B 0.9700
C18 C19 1.53(2)
C18 H18A 0.9700
C18 H18B 0.9700
C19 C20 1.53(2)
C19 H19A 0.9700
C19 H19B 0.9700
C20 C21 1.61(2)
C20 H20A 0.9700
C20 H20B 0.9700
C21 C22 1.57(2)
C21 H21A 0.9700
C21 H21B 0.9700
C22 C23 1.59(2)
C22 H22A 0.9700
C22 H22B 0.9700
C23 C24 1.52(2)
C23 H23A 0.9700
C23 H23B 0.9700
C24 C25 1.53(2)
C24 H24A 0.9700
C24 H24B 0.9700
C25 C26 1.54(2)
C25 H25A 0.9700
C25 H25B 0.9700
C26 C27 1.61(2)
C26 H26A 0.9700
C26 H26B 0.9700
C27 C28 1.45(2)
C27 H27A 0.9700
C27 H27B 0.9700
C28 C29 1.57(2)
C28 H28A 0.9700
C28 H28B 0.9700
C29 C30 1.443(18)
C29 H29A 0.9700
C29 H29B 0.9700
C30 H30A 0.9700
C30 H30B 0.9700
C31 C32 1.441(16)
C31 H31A 0.9700
C31 H31B 0.9700
C32 C33 1.496(18)
C32 H32A 0.9700
C32 H32B 0.9700
C33 C34 1.48(2)
C33 H33A 0.9700
C33 H33B 0.9700
C34 C35 1.53(2)
C34 H34A 0.9700
C34 H34B 0.9700
C35 C36 1.56(2)
C35 H35A 0.9700
C35 H35B 0.9700
C36 C37 1.51(2)
C36 H36A 0.9700
C36 H36B 0.9700
C37 C38 1.50(2)
C37 H37A 0.9700
C37 H37B 0.9700
C38 C39 1.55(2)
C38 H38A 0.9700
C38 H38B 0.9700
C39 C40 1.52(2)
C39 H39A 0.9700
C39 H39B 0.9700
C40 C41 1.58(2)
C40 H40A 0.9700
C40 H40B 0.9700
C41 C42 1.52(2)
C41 H41A 0.9700
C41 H41B 0.9700
C42 C43 1.50(2)
C42 H42A 0.9700
C42 H42B 0.9700
C43 C44 1.38(4)
C43 H43A 0.9700
C43 H43B 0.9700
C44 C45 1.51(2)
C44 H44A 0.9700
C44 H44B 0.9700
C45 C46 1.54(2)
C45 H45A 0.9700
C45 H45B 0.9700
C46 C47 1.59(2)
C46 H46A 0.9700
C46 H46B 0.9700
C47 C48 1.502(19)
C47 H47A 0.9700
C47 H47B 0.9700
C48 H48A 0.9700
C48 H48B 0.9700
C49 C50 1.48(2)
C49 C51 2.05(3)
C50 C51 1.57(2)
C50 H50A 0.9700
C50 H50B 0.9700
C51 C52 1.57(2)
C51 H51A 0.9700
C51 H51B 0.9700
C52 C53 1.49(2)
C52 H52A 0.9700
C52 H52B 0.9700
C53 C54 1.52(2)
C53 H53A 0.9700
C53 H53B 0.9700
C54 C55 1.53(2)
C54 H54A 0.9700
C54 H54B 0.9700
C55 C56 1.48(2)
C55 H55A 0.9700
C55 H55B 0.9700
C56 C57 1.60(2)
C56 H56A 0.9700
C56 H56B 0.9700
C57 C58 1.52(2)
C57 H57A 0.9700
C57 H57B 0.9700
C58 C59 1.56(2)
C58 H58A 0.9700
C58 H58B 0.9700
C59 C60 1.55(2)
C59 H59A 0.9700
C59 H59B 0.9700
C60 C61 1.46(2)
C60 H60A 0.9700
C60 H60B 0.9700
C61 C62 1.55(2)
C61 H61A 0.9700
C61 H61B 0.9700
C62 C63 1.52(2)
C62 H62A 0.9700
C62 H62B 0.9700
C63 C64 1.49(2)
C63 H63A 0.9700
C63 H63B 0.9700
C64 C65 1.631(19)
C64 H64A 0.9700
C64 H64B 0.9700
C65 C66 1.586(18)
C65 H65A 0.9700
C65 H65B 0.9700
C66 H66A 0.9700
C66 H66B 0.9700
